data_1574478
loop_
_publ_author_name
'Song, Bai-Qiao'
'Gao, Mei-Yan'
'Mercene van Wyk, Lisa'
'Deng, Cheng-Hua'
'Eaby, Alan C.'
'Wang, Shi-Qiang'
'Darwish, Shaza'
'Li, Dan'
'Qin, Shao-Jie'
'Peng, Yun-Lei'
'Yang, Qing-Yuan'
'Barbour, Leonard J.'
'Zaworotko, Michael J.'

_publ_section_title
;
 A new type of C2H2 binding site in a cis-bridging hexafluorosilicate
 ultramicroporous material that offers trace C2H2 capture
;
_journal_issue 20
_journal_name_full 'Chemical Science'
_journal_page_first 9010
_journal_page_last 9019
_journal_paper_doi 10.1039/D5SC00697J
_journal_volume 16
_journal_year 2025
_chemical_formula_moiety 'C28 H28 Cu F6 N8 Si'
_chemical_formula_sum 'C28 H28 Cu F6 N8 Si'
_chemical_formula_weight 687.69
_chemical_name_common SIFSIX-bidmb-Cu_act
_space_group_crystal_system triclinic
_space_group_IT_number 2
_space_group_name_Hall '-P 1'
_space_group_name_H-M_alt 'P -1'
_atom_sites_solution_hydrogens geom
_atom_sites_solution_primary 'dual space'
_atom_sites_solution_secondary difmap
_audit_creation_method SHELXL-2018/3
_audit_update_record
;
2024-04-24 deposited with the CCDC.	2025-04-15 downloaded from the CCDC.
;
_cell_angle_alpha 61.077(3)
_cell_angle_beta 77.461(3)
_cell_angle_gamma 62.358(3)
_cell_formula_units_Z 2
_cell_length_a 12.5516(7)
_cell_length_b 13.1903(7)
_cell_length_c 13.4732(7)
_cell_measurement_reflns_used 9958
_cell_measurement_temperature 298(2)
_cell_measurement_theta_max 25.67
_cell_measurement_theta_min 2.51
_cell_volume 1729.48(18)
_computing_cell_refinement 'SAINT V8.37A (Bruker, 2016)'
_computing_data_collection 'APEX3 (Bruker, 2017)'
_computing_data_reduction 'SAINT V8.37A (Bruker, 2016)'
_computing_molecular_graphics 'X-Seed (Barbour, 2001; Atwood & Barbour, 2003)'
_computing_structure_refinement 'SHELXL-2018/3 (Sheldrick, 2018)'
_computing_structure_solution 'SHELXT 2018/2 (Sheldrick, 2018)'
_diffrn_ambient_temperature 298(2)
_diffrn_measured_fraction_theta_full 1.000
_diffrn_measured_fraction_theta_max 0.993
_diffrn_measurement_device_type 'Bruker APEX SMART CCD area-detector'
_diffrn_measurement_method '\f and \w scans'
_diffrn_radiation_type MoK\a
_diffrn_radiation_wavelength 0.71073
_diffrn_reflns_av_R_equivalents 0.0595
_diffrn_reflns_av_unetI/netI 0.0431
_diffrn_reflns_Laue_measured_fraction_full 1.000
_diffrn_reflns_Laue_measured_fraction_max 0.993
_diffrn_reflns_limit_h_max 15
_diffrn_reflns_limit_h_min -15
_diffrn_reflns_limit_k_max 16
_diffrn_reflns_limit_k_min -16
_diffrn_reflns_limit_l_max 16
_diffrn_reflns_limit_l_min -16
_diffrn_reflns_number 40059
_diffrn_reflns_point_group_measured_fraction_full 1.000
_diffrn_reflns_point_group_measured_fraction_max 0.993
_diffrn_reflns_theta_full 25.242
_diffrn_reflns_theta_max 25.787
_diffrn_reflns_theta_min 1.832
_diffrn_source 'microfocus sealed tube'
_exptl_absorpt_coefficient_mu 0.729
_exptl_absorpt_correction_T_max 0.7453
_exptl_absorpt_correction_T_min 0.6789
_exptl_absorpt_correction_type multi-scan
_exptl_absorpt_process_details 'SADABS, 2016/2'
_exptl_crystal_colour Violet
_exptl_crystal_density_diffrn 1.321
_exptl_crystal_description Block
_exptl_crystal_F_000 704
_exptl_crystal_size_max 0.304
_exptl_crystal_size_mid 0.190
_exptl_crystal_size_min 0.143
_refine_diff_density_max 1.191
_refine_diff_density_min -0.847
_refine_diff_density_rms 0.071
_refine_ls_extinction_method none
_refine_ls_goodness_of_fit_ref 1.054
_refine_ls_hydrogen_treatment constr
_refine_ls_matrix_type full
_refine_ls_number_parameters 675
_refine_ls_number_reflns 6606
_refine_ls_number_restraints 1437
_refine_ls_restrained_S_all 0.983
_refine_ls_R_factor_all 0.0707
_refine_ls_R_factor_gt 0.0474
_refine_ls_shift/su_max 0.000
_refine_ls_shift/su_mean 0.000
_refine_ls_structure_factor_coef Fsqd
_refine_ls_weighting_details 'w=1/[\s^2^(Fo^2^)+(0.0721P)^2^+1.4460P] where P=(Fo^2^+2Fc^2^)/3'
_refine_ls_weighting_scheme calc
_refine_ls_wR_factor_gt 0.1232
_refine_ls_wR_factor_ref 0.1378
_reflns_Friedel_coverage 0.000
_reflns_number_gt 4993
_reflns_number_total 6606
_reflns_threshold_expression 'I > 2\s(I)'
_cod_data_source_file d5sc00697j2.cif
_cod_data_source_block SIFSIX-bidmb-Cu_act
_cod_depositor_comments 'Adding full bibliography for 1574477--1574483.cif.'
_cod_original_cell_volume 1729.48(17)
_cod_database_code 1574478
_shelx_shelxl_version_number 2018/3
_shelx_space_group_comment
;
The symmetry employed for this shelxl refinement is uniquely defined
by the following loop, which should always be used as a source of
symmetry information in preference to the above space-group names.
They are only intended as comments.
;
_shelx_estimated_absorpt_t_min 0.809
_shelx_estimated_absorpt_t_max 0.903

loop_
_space_group_symop_operation_xyz
'x, y, z'
'-x, -y, -z'

loop_
_atom_site_label
_atom_site_type_symbol
_atom_site_fract_x
_atom_site_fract_y
_atom_site_fract_z
_atom_site_U_iso_or_equiv
_atom_site_adp_type
_atom_site_occupancy
_atom_site_site_symmetry_order
_atom_site_calc_flag
_atom_site_refinement_flags_posn
_atom_site_refinement_flags_adp
_atom_site_refinement_flags_occupancy
_atom_site_disorder_assembly
_atom_site_disorder_group
Cu1 Cu 0.500000 0.500000 0.500000 0.02216(15) Uani 1 2 d S U P . .
Cu2 Cu 0.000000 0.500000 0.500000 0.03665(18) Uani 1 2 d S U P . .
Si1 Si 0.26463(9) 0.38190(11) 0.71473(9) 0.0510(3) Uani 1 1 d . U . . .
F1 F 0.35254(18) 0.4347(2) 0.60498(18) 0.0505(6) Uani 1 1 d . U . . .
F2 F 0.2062(2) 0.5248(3) 0.7153(2) 0.0715(7) Uani 1 1 d . U . . .
F3 F 0.15816(18) 0.4429(2) 0.61599(17) 0.0518(6) Uani 1 1 d . U . . .
F4 F 0.3246(3) 0.2441(2) 0.7022(3) 0.0835(9) Uani 1 1 d . U . . .
C29 C 0.0296(3) 0.8905(3) 0.0990(3) 0.0415(8) Uani 1 1 d . U . . .
C36 C 0.3818(3) 0.0868(3) 0.4791(3) 0.0446(9) Uani 1 1 d D U . . .
C37 C 0.4292(3) 0.0231(4) 0.5867(4) 0.0523(10) Uani 1 1 d . U . . .
H37A H 0.381035 0.038503 0.645364 0.063 Uiso 0.587(11) 1 calc R U P A 5
C38 C 0.4511(4) 0.0640(4) 0.3924(4) 0.0541(10) Uani 1 1 d . U . . .
H38A H 0.418324 0.106399 0.320047 0.065 Uiso 0.413(11) 1 calc R U P A 6
C39A C 0.4158(7) 0.1101(7) 0.2749(5) 0.068(3) Uani 0.587(11) 1 d D U P A 5
H39A H 0.398872 0.048122 0.271123 0.102 Uiso 0.516(2) 1 calc R U P B 5
H39B H 0.480299 0.122520 0.224398 0.102 Uiso 0.516(2) 1 calc R U P B 5
H39C H 0.345299 0.189508 0.253047 0.102 Uiso 0.516(2) 1 calc R U P B 5
C1 C 0.5320(8) 0.6503(10) 0.5900(8) 0.036(2) Uani 0.508(2) 1 d D U P B -1
H1 H 0.549495 0.702438 0.517959 0.043 Uiso 0.508(2) 1 calc R U P B -1
C2 C 0.5264(8) 0.6624(8) 0.6839(7) 0.045(2) Uani 0.508(2) 1 d D U P B -1
H2 H 0.536569 0.725119 0.689179 0.054 Uiso 0.508(2) 1 calc R U P B -1
N2 N 0.5029(7) 0.5646(8) 0.7709(6) 0.0380(18) Uani 0.508(2) 1 d D U P B -1
C3 C 0.4913(11) 0.4984(11) 0.7266(11) 0.031(3) Uani 0.508(2) 1 d D U P B -1
H3 H 0.474088 0.427364 0.767784 0.037 Uiso 0.508(2) 1 calc R U P B -1
N1 N 0.5079(10) 0.5485(12) 0.6168(11) 0.024(2) Uani 0.508(2) 1 d D U P B -1
C4 C 0.4868(10) 0.5426(9) 0.8876(8) 0.0381(18) Uani 0.508(2) 1 d . U P B -1
C5 C 0.3771(9) 0.5489(10) 0.9352(8) 0.047(2) Uani 0.508(2) 1 d . U P B -1
H5 H 0.316711 0.566181 0.892144 0.056 Uiso 0.508(2) 1 calc R U P B -1
C9 C 0.5808(10) 0.5215(10) 0.9445(8) 0.047(2) Uani 0.508(2) 1 d . U P B -1
C13 C 0.7030(11) 0.5088(14) 0.8986(11) 0.072(3) Uani 0.508(2) 1 d . U P B -1
H13A H 0.733110 0.450594 0.868352 0.109 Uiso 0.508(2) 1 calc R U P B -1
H13B H 0.753594 0.480109 0.956656 0.109 Uiso 0.508(2) 1 calc R U P B -1
H13C H 0.698572 0.587758 0.842158 0.109 Uiso 0.508(2) 1 calc R U P B -1
C10 C 0.4153(10) 0.3862(11) 1.4082(8) 0.048(3) Uani 0.508(2) 1 d D U P B -1
H10 H 0.400517 0.332125 1.480615 0.058 Uiso 0.508(2) 1 calc R U P B -1
C11 C 0.3997(11) 0.3903(10) 1.3101(7) 0.061(3) Uani 0.508(2) 1 d D U P B -1
H11 H 0.370354 0.341294 1.302482 0.073 Uiso 0.508(2) 1 calc R U P B -1
N3 N 0.4349(8) 0.4792(8) 1.2244(6) 0.0434(19) Uani 0.508(2) 1 d D U P B -1
C12 C 0.4700(10) 0.5278(12) 1.2723(11) 0.028(3) Uani 0.508(2) 1 d D U P B -1
H12 H 0.499568 0.589758 1.232772 0.034 Uiso 0.508(2) 1 calc R U P B -1
N4 N 0.4566(10) 0.4758(12) 1.3824(11) 0.024(2) Uani 0.508(2) 1 d D U P B -1
C7 C 0.4486(10) 0.5046(9) 1.1065(7) 0.042(2) Uani 0.508(2) 1 d . U P B -1
C8 C 0.5596(10) 0.5007(10) 1.0582(8) 0.045(2) Uani 0.508(2) 1 d . U P B -1
H8 H 0.619526 0.484392 1.101050 0.054 Uiso 0.508(2) 1 calc R U P B -1
C6 C 0.3551(11) 0.5296(11) 1.0471(8) 0.048(2) Uani 0.508(2) 1 d . U P B -1
C14 C 0.2293(11) 0.5444(16) 1.0931(11) 0.082(4) Uani 0.508(2) 1 d . U P B -1
H14A H 0.217588 0.558807 1.156610 0.123 Uiso 0.508(2) 1 calc R U P B -1
H14B H 0.220986 0.470369 1.113225 0.123 Uiso 0.508(2) 1 calc R U P B -1
H14C H 0.172459 0.613236 1.037707 0.123 Uiso 0.508(2) 1 calc R U P B -1
C24 C -0.3675(12) 1.2146(15) 0.6632(14) 0.033(3) Uani 0.516(2) 1 d D U P B -2
H24 H -0.429067 1.211687 0.715849 0.040 Uiso 0.516(2) 1 calc R U P B -2
C25 C -0.2656(10) 1.1129(10) 0.6648(9) 0.038(3) Uani 0.516(2) 1 d D U P B -2
H25 H -0.243688 1.028275 0.718354 0.045 Uiso 0.516(2) 1 calc R U P B -2
N7 N -0.2008(7) 1.1595(9) 0.5714(8) 0.038(2) Uani 0.516(2) 1 d D U P B -2
C26 C -0.2629(10) 1.2871(10) 0.5184(11) 0.034(3) Uani 0.516(2) 1 d D U P B -2
H26 H -0.237594 1.342024 0.454045 0.041 Uiso 0.516(2) 1 calc R U P B -2
N8 N -0.3654(13) 1.3227(13) 0.5716(16) 0.028(4) Uani 0.516(2) 1 d D U P B -2
C21 C -0.0885(8) 1.0842(10) 0.5350(9) 0.039(2) Uani 0.516(2) 1 d . U P B -2
C22 C -0.0807(9) 1.0999(10) 0.4235(9) 0.043(2) Uani 0.516(2) 1 d . U P B -2
C23 C 0.0312(9) 1.0200(9) 0.3960(9) 0.044(2) Uani 0.516(2) 1 d . U P B -2
H23 H 0.042824 1.024910 0.323485 0.053 Uiso 0.516(2) 1 calc R U P B -2
C27 C -0.1811(13) 1.1876(17) 0.3367(15) 0.074(5) Uani 0.516(2) 1 d . U P B -2
H27A H -0.252067 1.181096 0.370503 0.110 Uiso 0.516(2) 1 calc R U P B -2
H27B H -0.162150 1.164423 0.277752 0.110 Uiso 0.516(2) 1 calc R U P B -2
H27C H -0.191050 1.271289 0.308191 0.110 Uiso 0.516(2) 1 calc R U P B -2
C26A C 0.1695(12) 0.6093(11) 0.3512(10) 0.028(3) Uani 0.378(5) 1 d D U P C 3
H26A H 0.228725 0.555337 0.407417 0.033 Uiso 0.378(5) 1 calc R U P C 3
C27A C 0.1758(12) 0.7044(12) 0.2523(10) 0.035(3) Uani 0.378(5) 1 d D U P C 3
H4 H 0.239903 0.727603 0.227232 0.042 Uiso 0.378(5) 1 calc R U P C 3
N10A N 0.0708(14) 0.7612(13) 0.1948(12) 0.027(3) Uani 0.378(5) 1 d D U P C 3
C28A C 0.0077(16) 0.6917(18) 0.2584(17) 0.022(3) Uani 0.378(5) 1 d D U P C 3
H28A H -0.064052 0.704199 0.235818 0.026 Uiso 0.378(5) 1 calc R U P C 3
N9A N 0.0613(18) 0.604(2) 0.3567(18) 0.024(4) Uani 0.378(5) 1 d D U P C 3
C30A C 0.0524(9) 0.9797(8) 0.0908(7) 0.037(2) Uani 0.378(5) 1 d . U P C 3
H30A H 0.094642 0.962758 0.149851 0.045 Uiso 0.378(5) 1 calc R U P C 3
C31A C -0.0174(8) 0.8996(8) 0.0012(7) 0.036(2) Uani 0.378(5) 1 d . U P C 3
C32A C -0.0345(13) 0.7957(10) -0.0050(9) 0.066(4) Uani 0.378(5) 1 d . U P C 3
H32A H -0.032550 0.811333 -0.080315 0.099 Uiso 0.378(5) 1 calc R U P C 3
H32B H -0.108365 0.795780 0.026079 0.099 Uiso 0.378(5) 1 calc R U P C 3
H32C H 0.026837 0.716713 0.035522 0.099 Uiso 0.378(5) 1 calc R U P C 3
C39B C 0.3781(11) 0.0276(10) 0.6899(5) 0.097(5) Uani 0.413(11) 1 d D U P A 6
H39D H 0.339322 0.111999 0.678551 0.146 Uiso 0.413(11) 1 calc R U P A 6
H39E H 0.438467 -0.018205 0.744301 0.146 Uiso 0.413(11) 1 calc R U P A 6
H39F H 0.322821 -0.008155 0.714610 0.146 Uiso 0.413(11) 1 calc R U P A 6
C15 C 0.3947(12) 0.7925(15) 0.3429(15) 0.036(4) Uani 0.516(2) 1 d D U P B -2
H15 H 0.454999 0.792030 0.288792 0.044 Uiso 0.516(2) 1 calc R U P B -2
C16 C 0.3008(10) 0.8978(12) 0.3448(10) 0.044(3) Uani 0.516(2) 1 d D U P B -2
H16 H 0.284590 0.981907 0.292650 0.053 Uiso 0.516(2) 1 calc R U P B -2
N6 N 0.2341(7) 0.8574(8) 0.4379(9) 0.040(2) Uani 0.516(2) 1 d D U P B -2
C17 C 0.2894(10) 0.7286(10) 0.4893(11) 0.032(3) Uani 0.516(2) 1 d D U P B -2
H17 H 0.262585 0.676609 0.555014 0.038 Uiso 0.516(2) 1 calc R U P B -2
N5 N 0.3872(13) 0.6866(13) 0.4331(17) 0.028(3) Uani 0.516(2) 1 d D U P B -2
C18 C 0.1237(8) 0.9346(9) 0.4753(9) 0.039(2) Uani 0.516(2) 1 d . U P B -2
C19 C 0.1143(10) 0.9244(10) 0.5816(10) 0.045(2) Uani 0.516(2) 1 d . U P B -2
C20 C 0.0064(8) 1.0025(10) 0.6091(9) 0.044(2) Uani 0.516(2) 1 d . U P B -2
H20 H -0.002182 0.999512 0.680636 0.053 Uiso 0.516(2) 1 calc R U P B -2
C28 C 0.2165(15) 0.833(2) 0.6681(18) 0.079(5) Uani 0.516(2) 1 d . U P B -2
H28B H 0.222720 0.750541 0.697892 0.119 Uiso 0.516(2) 1 calc R U P B -2
H28C H 0.201069 0.856889 0.726237 0.119 Uiso 0.516(2) 1 calc R U P B -2
H28D H 0.288213 0.836061 0.633046 0.119 Uiso 0.516(2) 1 calc R U P B -2
C26B C 0.1561(8) 0.6439(8) 0.3733(8) 0.046(2) Uani 0.622(5) 1 d D U P C 4
H26B H 0.210482 0.596518 0.433279 0.056 Uiso 0.622(5) 1 calc R U P C 4
C27B C 0.1591(8) 0.7432(8) 0.2766(7) 0.051(2) Uani 0.622(5) 1 d D U P C 4
H6 H 0.216016 0.776268 0.256598 0.062 Uiso 0.622(5) 1 calc R U P C 4
N10B N 0.0622(9) 0.7868(8) 0.2126(8) 0.036(2) Uani 0.622(5) 1 d D U P C 4
C28B C 0.0023(10) 0.7131(11) 0.2735(10) 0.025(2) Uani 0.622(5) 1 d D U P C 4
H7 H -0.068920 0.724422 0.250895 0.030 Uiso 0.622(5) 1 calc R U P C 4
N9B N 0.0596(12) 0.6230(12) 0.3695(11) 0.032(3) Uani 0.622(5) 1 d D U P C 4
C30B C 0.1153(5) 0.9066(5) 0.0240(5) 0.0471(16) Uani 0.622(5) 1 d . U P C 4
H30B H 0.194348 0.845976 0.042756 0.057 Uiso 0.622(5) 1 calc R U P C 4
C31B C -0.0902(5) 0.9875(6) 0.0828(5) 0.0458(15) Uani 0.622(5) 1 d . U P C 4
C32B C -0.1919(7) 0.9844(8) 0.1682(7) 0.082(3) Uani 0.622(5) 1 d . U P C 4
H32D H -0.249338 1.067314 0.151083 0.123 Uiso 0.622(5) 1 calc R U P C 4
H32E H -0.161318 0.946331 0.240825 0.123 Uiso 0.622(5) 1 calc R U P C 4
H32F H -0.227208 0.937701 0.165013 0.123 Uiso 0.622(5) 1 calc R U P C 4
C33 C 0.0767(4) 0.3160(5) 0.3950(4) 0.0687(13) Uani 1 1 d D U . . .
H33 H 0.004010 0.355422 0.357385 0.082 Uiso 1 1 calc R U . . .
C34 C 0.1734(4) 0.2131(5) 0.3919(4) 0.0699(14) Uani 1 1 d D U . . .
H34 H 0.179992 0.169814 0.351505 0.084 Uiso 1 1 calc R U . . .
N12 N 0.2597(3) 0.1847(3) 0.4593(3) 0.0499(8) Uani 1 1 d D U . . .
C35 C 0.2125(3) 0.2729(3) 0.4998(4) 0.0489(10) Uani 1 1 d D U . . .
H35 H 0.252818 0.276080 0.547866 0.059 Uiso 1 1 calc R U . . .
N11 N 0.1024(2) 0.3532(3) 0.4621(3) 0.0440(7) Uani 1 1 d D U . . .
F7B F 0.163(2) 0.363(4) 0.8211(11) 0.076(5) Uani 0.45(6) 1 d . U P D 10
F5B F 0.360(4) 0.338(5) 0.819(2) 0.068(5) Uani 0.43(9) 1 d . U P D 8
F6A F 0.1847(12) 0.312(2) 0.8146(10) 0.057(3) Uani 0.55(6) 1 d . U P D 9
F5A F 0.3821(14) 0.3143(12) 0.796(2) 0.046(3) Uani 0.57(9) 1 d . U P D 7

loop_
_atom_site_aniso_label
_atom_site_aniso_U_11
_atom_site_aniso_U_22
_atom_site_aniso_U_33
_atom_site_aniso_U_23
_atom_site_aniso_U_13
_atom_site_aniso_U_12
Cu1 0.0200(3) 0.0213(3) 0.0199(3) -0.0117(2) -0.00098(19) -0.0015(2)
Cu2 0.0207(3) 0.0160(3) 0.0374(3) 0.0049(2) 0.0063(2) -0.0008(2)
Si1 0.0309(5) 0.0595(7) 0.0347(6) 0.0072(5) -0.0053(4) -0.0251(5)
F1 0.0317(11) 0.0532(13) 0.0495(13) -0.0116(10) 0.0107(9) -0.0210(10)
F2 0.0529(15) 0.0891(19) 0.0596(16) -0.0376(15) 0.0098(12) -0.0190(14)
F3 0.0299(10) 0.0588(14) 0.0397(12) -0.0033(10) -0.0072(9) -0.0144(10)
F4 0.0761(18) 0.0394(13) 0.099(2) 0.0069(13) -0.0413(16) -0.0192(13)
C29 0.0429(19) 0.0347(18) 0.0307(17) 0.0066(14) -0.0050(14) -0.0241(15)
C36 0.0260(17) 0.0219(16) 0.072(2) -0.0190(17) 0.0018(16) -0.0019(13)
C37 0.035(2) 0.056(2) 0.070(3) -0.042(2) 0.0106(18) -0.0115(18)
C38 0.037(2) 0.054(2) 0.053(2) -0.013(2) -0.0015(17) -0.0145(19)
C39A 0.061(5) 0.055(5) 0.075(5) -0.025(4) -0.010(4) -0.015(4)
C1 0.041(6) 0.041(5) 0.031(4) -0.018(3) 0.012(4) -0.024(4)
C2 0.063(5) 0.054(5) 0.043(4) -0.031(4) 0.012(4) -0.039(4)
N2 0.052(5) 0.053(5) 0.025(3) -0.024(3) 0.012(3) -0.032(4)
C3 0.032(7) 0.032(5) 0.026(3) -0.016(3) 0.003(4) -0.011(5)
N1 0.020(6) 0.025(4) 0.027(3) -0.018(3) 0.004(4) -0.004(4)
C4 0.057(5) 0.046(5) 0.024(3) -0.019(4) 0.001(4) -0.028(5)
C5 0.054(5) 0.066(7) 0.037(4) -0.029(4) 0.003(4) -0.033(5)
C9 0.049(5) 0.062(6) 0.042(4) -0.031(4) 0.004(4) -0.025(5)
C13 0.054(6) 0.107(10) 0.064(7) -0.045(7) 0.006(6) -0.035(7)
C10 0.073(8) 0.065(7) 0.029(4) -0.021(4) 0.010(5) -0.050(7)
C11 0.109(8) 0.081(7) 0.036(4) -0.026(5) 0.013(5) -0.077(7)
N3 0.073(6) 0.058(5) 0.023(3) -0.022(3) 0.008(4) -0.045(5)
C12 0.034(8) 0.036(6) 0.025(3) -0.020(4) 0.005(4) -0.017(6)
N4 0.020(6) 0.035(5) 0.023(3) -0.019(3) 0.000(4) -0.008(5)
C7 0.067(5) 0.052(6) 0.026(3) -0.021(4) 0.005(4) -0.036(5)
C8 0.061(6) 0.058(6) 0.031(4) -0.023(4) -0.003(4) -0.030(5)
C6 0.063(6) 0.069(7) 0.035(4) -0.031(5) 0.006(4) -0.039(5)
C14 0.073(7) 0.141(13) 0.062(7) -0.057(8) 0.016(6) -0.061(8)
C24 0.030(6) 0.034(4) 0.031(4) -0.015(3) 0.002(4) -0.011(4)
C25 0.042(6) 0.021(4) 0.037(4) -0.007(3) -0.003(4) -0.008(3)
N7 0.029(4) 0.028(4) 0.040(4) -0.015(3) 0.003(3) -0.002(3)
C26 0.024(5) 0.029(4) 0.037(4) -0.015(3) 0.004(4) -0.003(3)
N8 0.022(5) 0.027(4) 0.029(4) -0.012(3) -0.001(4) -0.005(3)
C21 0.028(4) 0.032(5) 0.047(4) -0.023(4) 0.003(3) 0.001(3)
C22 0.037(5) 0.026(4) 0.046(4) -0.015(3) -0.004(4) 0.003(3)
C23 0.035(5) 0.033(5) 0.046(4) -0.020(4) 0.004(4) 0.001(4)
C27 0.054(9) 0.067(8) 0.066(6) -0.041(6) -0.017(6) 0.021(6)
C26A 0.024(4) 0.022(5) 0.024(5) -0.003(3) -0.004(3) -0.006(4)
C27A 0.038(5) 0.044(7) 0.026(5) -0.006(4) 0.003(4) -0.032(5)
N10A 0.038(5) 0.023(5) 0.021(4) -0.004(3) -0.006(3) -0.017(4)
C28A 0.033(5) 0.011(6) 0.025(6) -0.009(4) 0.003(4) -0.012(4)
N9A 0.020(4) 0.016(5) 0.030(5) -0.006(4) -0.001(3) -0.007(4)
C30A 0.051(5) 0.039(4) 0.016(4) 0.004(3) -0.008(4) -0.028(4)
C31A 0.047(5) 0.034(4) 0.022(4) 0.001(3) 0.002(3) -0.026(4)
C32A 0.120(11) 0.045(6) 0.040(6) -0.002(5) -0.014(6) -0.052(7)
C39B 0.076(7) 0.099(8) 0.092(6) -0.067(6) 0.002(5) 0.007(6)
C15 0.032(6) 0.027(4) 0.044(5) -0.015(3) 0.006(5) -0.010(4)
C16 0.040(6) 0.030(4) 0.051(5) -0.016(3) 0.005(4) -0.011(4)
N6 0.030(4) 0.022(3) 0.052(4) -0.017(3) 0.001(3) 0.003(3)
C17 0.019(5) 0.029(4) 0.038(4) -0.013(3) 0.001(3) -0.006(3)
N5 0.020(5) 0.025(4) 0.033(4) -0.016(3) -0.001(4) -0.001(3)
C18 0.028(4) 0.026(4) 0.052(4) -0.021(3) 0.000(3) 0.002(3)
C19 0.036(5) 0.034(5) 0.057(4) -0.026(4) 0.001(4) -0.004(4)
C20 0.031(5) 0.039(5) 0.045(4) -0.018(4) 0.001(3) -0.002(3)
C28 0.052(8) 0.083(9) 0.089(8) -0.054(7) -0.026(6) 0.011(6)
C26B 0.037(4) 0.043(5) 0.042(5) 0.002(3) -0.011(3) -0.022(4)
C27B 0.047(4) 0.050(5) 0.047(5) 0.003(3) -0.013(3) -0.033(4)
N10B 0.039(3) 0.026(4) 0.031(4) 0.004(3) -0.005(3) -0.021(3)
C28B 0.028(3) 0.018(4) 0.028(4) -0.007(3) 0.001(2) -0.011(3)
N9B 0.029(3) 0.019(4) 0.029(4) 0.001(3) 0.000(3) -0.008(3)
C30B 0.036(3) 0.034(3) 0.046(3) 0.000(3) -0.003(2) -0.013(2)
C31B 0.040(3) 0.039(3) 0.038(3) 0.000(3) 0.002(2) -0.020(2)
C32B 0.061(5) 0.062(5) 0.068(5) -0.004(4) 0.018(4) -0.019(4)
C33 0.034(2) 0.075(3) 0.069(3) -0.036(3) -0.007(2) 0.006(2)
C34 0.040(2) 0.074(3) 0.091(4) -0.052(3) -0.006(2) -0.001(2)
N12 0.0258(15) 0.0262(15) 0.084(2) -0.0224(16) -0.0007(15) -0.0018(12)
C35 0.0266(18) 0.0214(16) 0.084(3) -0.0186(18) -0.0001(17) -0.0040(14)
N11 0.0262(14) 0.0243(14) 0.0524(19) -0.0042(13) 0.0047(13) -0.0039(12)
F7B 0.080(7) 0.121(13) 0.047(4) -0.024(6) 0.021(4) -0.081(9)
F5B 0.053(9) 0.104(11) 0.035(6) -0.011(6) -0.006(6) -0.042(8)
F6A 0.057(4) 0.079(7) 0.037(3) -0.010(3) 0.003(2) -0.048(5)
F5A 0.037(4) 0.056(5) 0.034(5) -0.009(3) -0.003(3) -0.021(3)

loop_
_atom_type_symbol
_atom_type_description
_atom_type_scat_dispersion_real
_atom_type_scat_dispersion_imag
_atom_type_scat_source
C C 0.0033 0.0016 'International Tables Vol C Tables 4.2.6.8 and 6.1.1.4'
H H 0.0000 0.0000 'International Tables Vol C Tables 4.2.6.8 and 6.1.1.4'
N N 0.0061 0.0033 'International Tables Vol C Tables 4.2.6.8 and 6.1.1.4'
F F 0.0171 0.0103 'International Tables Vol C Tables 4.2.6.8 and 6.1.1.4'
Si Si 0.0817 0.0704 'International Tables Vol C Tables 4.2.6.8 and 6.1.1.4'
Cu Cu 0.3201 1.2651 'International Tables Vol C Tables 4.2.6.8 and 6.1.1.4'

loop_
_geom_angle_atom_site_label_1
_geom_angle_atom_site_label_2
_geom_angle_atom_site_label_3
_geom_angle
_geom_angle_site_symmetry_1
_geom_angle_site_symmetry_3
_geom_angle_publ_flag
N1 Cu1 F1 89.0(4) . . ?
N5 Cu1 F1 94.2(4) . . ?
N1 Cu1 F1 91.0(4) . 2_666 ?
F1 Cu1 F1 180.0 . 2_666 ?
N9A Cu2 N9A 180.0(11) 2_566 . ?
N9A Cu2 N11 94.1(7) 2_566 . ?
N9A Cu2 N11 85.9(7) . . ?
N9A Cu2 N11 85.9(7) 2_566 2_566 ?
N9A Cu2 N11 94.1(7) . 2_566 ?
N11 Cu2 N11 180.0 . 2_566 ?
N11 Cu2 N9B 85.5(5) . 2_566 ?
N11 Cu2 N9B 94.5(5) 2_566 2_566 ?
N11 Cu2 N9B 94.5(5) . . ?
N11 Cu2 N9B 85.5(5) 2_566 . ?
N9B Cu2 N9B 180.0 2_566 . ?
N9A Cu2 F3 85.7(5) 2_566 . ?
N9A Cu2 F3 94.3(5) . . ?
N11 Cu2 F3 90.98(11) . . ?
N11 Cu2 F3 89.02(11) 2_566 . ?
N9B Cu2 F3 91.3(3) 2_566 . ?
N9B Cu2 F3 88.7(3) . . ?
N11 Cu2 F3 89.02(11) . 2_566 ?
N11 Cu2 F3 90.98(11) 2_566 2_566 ?
F3 Cu2 F3 180.0 . 2_566 ?
F5A Si1 F2 97.0(7) . . ?
F6A Si1 F2 101.3(10) . . ?
F5A Si1 F4 85.4(8) . . ?
F6A Si1 F4 82.5(10) . . ?
F2 Si1 F4 175.21(15) . . ?
F2 Si1 F7B 79.5(17) . . ?
F4 Si1 F7B 104.4(17) . . ?
F5A Si1 F1 85.9(8) . . ?
F6A Si1 F1 170.4(10) . . ?
F2 Si1 F1 87.77(13) . . ?
F4 Si1 F1 88.24(14) . . ?
F7B Si1 F1 167.2(17) . . ?
F5A Si1 F3 171.0(10) . . ?
F6A Si1 F3 89.5(4) . . ?
F2 Si1 F3 89.14(13) . . ?
F4 Si1 F3 88.05(14) . . ?
F7B Si1 F3 91.2(5) . . ?
F1 Si1 F3 87.65(11) . . ?
F2 Si1 F5B 83(2) . . ?
F4 Si1 F5B 100(2) . . ?
F1 Si1 F5B 94.5(10) . . ?
F3 Si1 F5B 172(2) . . ?
Si1 F1 Cu1 162.42(14) . . ?
Si1 F3 Cu2 170.50(13) . . ?
C30B C29 C31B 122.1(4) . . ?
C30B C29 N10B 119.5(6) . . ?
C31B C29 N10B 116.7(5) . . ?
C30A C29 N10A 123.6(7) . . ?
C30A C29 C31A 121.9(5) . . ?
N10A C29 C31A 113.2(6) . . ?
C38 C36 C37 120.7(3) . . ?
C38 C36 N12 121.3(4) . . ?
C37 C36 N12 117.9(3) . . ?
C36 C37 C38 119.9(4) . 2_656 ?
C36 C37 C39B 132.0(6) . . ?
C38 C37 C39B 108.0(6) 2_656 . ?
C36 C37 H37A 120.0 . . ?
C38 C37 H37A 120.0 2_656 . ?
C36 C38 C37 119.4(4) . 2_656 ?
C36 C38 C39A 129.5(4) . . ?
C37 C38 C39A 110.8(5) 2_656 . ?
C36 C38 H38A 120.3 . . ?
C37 C38 H38A 120.3 2_656 . ?
C38 C39A H39A 109.5 . . ?
C38 C39A H39B 109.5 . . ?
H39A C39A H39B 109.5 . . ?
C38 C39A H39C 109.5 . . ?
H39A C39A H39C 109.5 . . ?
H39B C39A H39C 109.5 . . ?
C2 C1 N1 109.0(8) . . ?
C2 C1 H1 125.5 . . ?
N1 C1 H1 125.5 . . ?
C1 C2 N2 106.6(7) . . ?
C1 C2 H2 126.7 . . ?
N2 C2 H2 126.7 . . ?
C3 N2 C2 107.6(7) . . ?
C3 N2 C4 126.8(9) . . ?
C2 N2 C4 125.4(8) . . ?
N1 C3 N2 110.0(9) . . ?
N1 C3 H3 125.0 . . ?
N2 C3 H3 125.0 . . ?
C3 N1 C1 106.7(9) . . ?
C3 N1 Cu1 130.7(9) . . ?
C1 N1 Cu1 122.6(9) . . ?
C5 C4 C9 123.5(9) . . ?
C5 C4 N2 117.7(8) . . ?
C9 C4 N2 118.7(9) . . ?
C4 C5 C6 120.7(9) . . ?
C4 C5 H5 119.7 . . ?
C6 C5 H5 119.7 . . ?
C4 C9 C8 116.0(9) . . ?
C4 C9 C13 125.8(9) . . ?
C8 C9 C13 118.0(10) . . ?
C9 C13 H13A 109.5 . . ?
C9 C13 H13B 109.5 . . ?
H13A C13 H13B 109.5 . . ?
C9 C13 H13C 109.5 . . ?
H13A C13 H13C 109.5 . . ?
H13B C13 H13C 109.5 . . ?
C11 C10 N4 108.0(8) . . ?
C11 C10 H10 126.0 . . ?
N4 C10 H10 126.0 . . ?
C10 C11 N3 107.5(7) . . ?
C10 C11 H11 126.3 . . ?
N3 C11 H11 126.3 . . ?
C12 N3 C11 106.9(7) . . ?
C12 N3 C7 125.6(8) . . ?
C11 N3 C7 127.0(7) . . ?
N4 C12 N3 110.6(9) . . ?
N4 C12 H12 124.7 . . ?
N3 C12 H12 124.7 . . ?
C12 N4 C10 107.1(9) . . ?
C6 C7 C8 123.0(8) . . ?
C6 C7 N3 120.5(9) . . ?
C8 C7 N3 116.5(9) . . ?
C7 C8 C9 119.9(9) . . ?
C7 C8 H8 120.0 . . ?
C9 C8 H8 120.0 . . ?
C7 C6 C5 116.8(10) . . ?
C7 C6 C14 125.0(9) . . ?
C5 C6 C14 118.1(9) . . ?
C6 C14 H14A 109.5 . . ?
C6 C14 H14B 109.5 . . ?
H14A C14 H14B 109.5 . . ?
C6 C14 H14C 109.5 . . ?
H14A C14 H14C 109.5 . . ?
H14B C14 H14C 109.5 . . ?
C25 C24 N8 109.0(9) . . ?
C25 C24 H24 125.5 . . ?
N8 C24 H24 125.5 . . ?
C24 C25 N7 106.4(8) . . ?
C24 C25 H25 126.8 . . ?
N7 C25 H25 126.8 . . ?
C26 N7 C25 107.6(8) . . ?
C26 N7 C21 126.4(9) . . ?
C25 N7 C21 126.0(9) . . ?
N8 C26 N7 110.0(9) . . ?
N8 C26 H26 125.0 . . ?
N7 C26 H26 125.0 . . ?
C26 N8 C24 107.0(9) . . ?
C20 C21 C22 122.5(9) . . ?
C20 C21 N7 119.2(9) . . ?
C22 C21 N7 118.4(9) . . ?
C21 C22 C23 114.6(9) . . ?
C21 C22 C27 125.8(11) . . ?
C23 C22 C27 119.5(11) . . ?
C18 C23 C22 121.0(10) . . ?
C18 C23 H23 119.5 . . ?
C22 C23 H23 119.5 . . ?
C22 C27 H27A 109.5 . . ?
C22 C27 H27B 109.5 . . ?
H27A C27 H27B 109.5 . . ?
C22 C27 H27C 109.5 . . ?
H27A C27 H27C 109.5 . . ?
H27B C27 H27C 109.5 . . ?
C27A C26A N9A 109.1(10) . . ?
C27A C26A H26A 125.4 . . ?
N9A C26A H26A 125.4 . . ?
C26A C27A N10A 107.3(10) . . ?
C26A C27A H4 126.3 . . ?
N10A C27A H4 126.3 . . ?
C28A N10A C27A 106.4(10) . . ?
C28A N10A C29 129.3(13) . . ?
C27A N10A C29 122.6(12) . . ?
N9A C28A N10A 110.9(12) . . ?
N9A C28A H28A 124.5 . . ?
N10A C28A H28A 124.5 . . ?
C28A N9A C26A 105.9(11) . . ?
C28A N9A Cu2 130.8(13) . . ?
C26A N9A Cu2 122.6(12) . . ?
C29 C30A C31A 123.9(8) . 2_575 ?
C29 C30A H30A 118.0 . . ?
C31A C30A H30A 118.0 2_575 . ?
C30A C31A C29 113.3(7) 2_575 . ?
C30A C31A C32A 119.3(8) 2_575 . ?
C29 C31A C32A 127.3(7) . . ?
C31A C32A H32A 109.5 . . ?
C31A C32A H32B 109.5 . . ?
H32A C32A H32B 109.5 . . ?
C31A C32A H32C 109.5 . . ?
H32A C32A H32C 109.5 . . ?
H32B C32A H32C 109.5 . . ?
C37 C39B H39D 109.5 . . ?
C37 C39B H39E 109.5 . . ?
H39D C39B H39E 109.5 . . ?
C37 C39B H39F 109.5 . . ?
H39D C39B H39F 109.5 . . ?
H39E C39B H39F 109.5 . . ?
C16 C15 N5 109.3(10) . . ?
C16 C15 H15 125.4 . . ?
N5 C15 H15 125.4 . . ?
C15 C16 N6 107.0(9) . . ?
C15 C16 H16 126.5 . . ?
N6 C16 H16 126.5 . . ?
C17 N6 C16 106.9(8) . . ?
C17 N6 C18 125.2(9) . . ?
C16 N6 C18 127.9(9) . . ?
N5 C17 N6 110.6(9) . . ?
N5 C17 H17 124.7 . . ?
N6 C17 H17 124.7 . . ?
C17 N5 C15 106.3(9) . . ?
C17 N5 Cu1 119.6(11) . . ?
C15 N5 Cu1 133.4(10) . . ?
C19 C18 C23 122.7(9) . . ?
C19 C18 N6 120.9(9) . . ?
C23 C18 N6 116.3(9) . . ?
C18 C19 C20 116.8(10) . . ?
C18 C19 C28 123.0(12) . . ?
C20 C19 C28 120.2(12) . . ?
C21 C20 C19 122.2(10) . . ?
C21 C20 H20 118.9 . . ?
C19 C20 H20 118.9 . . ?
C19 C28 H28B 109.5 . . ?
C19 C28 H28C 109.5 . . ?
H28B C28 H28C 109.5 . . ?
C19 C28 H28D 109.5 . . ?
H28B C28 H28D 109.5 . . ?
H28C C28 H28D 109.5 . . ?
C27B C26B N9B 108.9(7) . . ?
C27B C26B H26B 125.5 . . ?
N9B C26B H26B 125.5 . . ?
C26B C27B N10B 106.8(7) . . ?
C26B C27B H6 126.6 . . ?
N10B C27B H6 126.6 . . ?
C28B N10B C27B 107.4(7) . . ?
C28B N10B C29 125.2(8) . . ?
C27B N10B C29 127.3(8) . . ?
N9B C28B N10B 109.9(7) . . ?
N9B C28B H7 125.1 . . ?
N10B C28B H7 125.1 . . ?
C28B N9B C26B 106.9(7) . . ?
C28B N9B Cu2 126.4(8) . . ?
C26B N9B Cu2 125.7(8) . . ?
C29 C30B C31B 121.9(5) . 2_575 ?
C29 C30B H30B 119.1 . . ?
C31B C30B H30B 119.1 2_575 . ?
C30B C31B C29 115.5(5) 2_575 . ?
C30B C31B C32B 118.1(6) 2_575 . ?
C29 C31B C32B 126.3(5) . . ?
C31B C32B H32D 109.5 . . ?
C31B C32B H32E 109.5 . . ?
H32D C32B H32E 109.5 . . ?
C31B C32B H32F 109.5 . . ?
H32D C32B H32F 109.5 . . ?
H32E C32B H32F 109.5 . . ?
C34 C33 N11 109.2(4) . . ?
C34 C33 H33 125.4 . . ?
N11 C33 H33 125.4 . . ?
C33 C34 N12 106.8(4) . . ?
C33 C34 H34 126.6 . . ?
N12 C34 H34 126.6 . . ?
C35 N12 C34 106.7(3) . . ?
C35 N12 C36 125.1(3) . . ?
C34 N12 C36 128.1(3) . . ?
N11 C35 N12 110.8(4) . . ?
N11 C35 H35 124.6 . . ?
N12 C35 H35 124.6 . . ?
C35 N11 C33 106.5(3) . . ?
C35 N11 Cu2 124.0(3) . . ?
C33 N11 Cu2 129.6(2) . . ?

loop_
_geom_bond_atom_site_label_1
_geom_bond_atom_site_label_2
_geom_bond_distance
_geom_bond_site_symmetry_2
_geom_bond_publ_flag
Cu1 N1 1.999(11) . ?
Cu1 N5 2.012(13) . ?
Cu1 F1 2.309(2) . ?
Cu1 F1 2.309(2) 2_666 ?
Cu2 N9A 1.994(18) 2_566 ?
Cu2 N9A 1.994(18) . ?
Cu2 N11 2.006(3) . ?
Cu2 N11 2.006(3) 2_566 ?
Cu2 N9B 2.020(10) 2_566 ?
Cu2 N9B 2.020(10) . ?
Cu2 F3 2.402(2) . ?
Cu2 F3 2.402(2) 2_566 ?
Si1 F5A 1.647(14) . ?
Si1 F6A 1.654(10) . ?
Si1 F2 1.679(3) . ?
Si1 F4 1.694(3) . ?
Si1 F7B 1.700(17) . ?
Si1 F1 1.702(2) . ?
Si1 F3 1.715(2) . ?
Si1 F5B 1.74(2) . ?
C29 C30A 1.286(10) . ?
C29 C30B 1.325(7) . ?
C29 C31B 1.426(7) . ?
C29 N10B 1.452(9) . ?
C29 N10A 1.477(14) . ?
C29 C31A 1.489(10) . ?
C36 C38 1.367(5) . ?
C36 C37 1.376(6) . ?
C36 N12 1.448(4) . ?
C37 C38 1.388(5) 2_656 ?
C37 C39B 1.416(8) . ?
C37 H37A 0.9300 . ?
C38 C39A 1.481(7) . ?
C38 H38A 0.9300 . ?
C39A H39A 0.9600 . ?
C39A H39B 0.9600 . ?
C39A H39C 0.9600 . ?
C1 C2 1.333(10) . ?
C1 N1 1.374(10) . ?
C1 H1 0.9300 . ?
C2 N2 1.366(9) . ?
C2 H2 0.9300 . ?
N2 C3 1.342(10) . ?
N2 C4 1.439(11) . ?
C3 N1 1.311(10) . ?
C3 H3 0.9300 . ?
C4 C5 1.370(14) . ?
C4 C9 1.393(13) . ?
C5 C6 1.388(12) . ?
C5 H5 0.9300 . ?
C9 C8 1.406(13) . ?
C9 C13 1.486(14) . ?
C13 H13A 0.9301 . ?
C13 H13B 0.9301 . ?
C13 H13C 0.9301 . ?
C10 C11 1.350(10) . ?
C10 N4 1.371(10) . ?
C10 H10 0.9300 . ?
C11 N3 1.361(9) . ?
C11 H11 0.9300 . ?
N3 C12 1.345(10) . ?
N3 C7 1.444(11) . ?
C12 N4 1.309(10) . ?
C12 H12 0.9300 . ?
C7 C6 1.386(14) . ?
C7 C8 1.392(14) . ?
C8 H8 0.9300 . ?
C6 C14 1.524(15) . ?
C14 H14A 0.9301 . ?
C14 H14B 0.9301 . ?
C14 H14C 0.9301 . ?
C24 C25 1.352(10) . ?
C24 N8 1.370(10) . ?
C24 H24 0.9300 . ?
C25 N7 1.377(10) . ?
C25 H25 0.9300 . ?
N7 C26 1.346(10) . ?
N7 C21 1.444(12) . ?
C26 N8 1.324(10) . ?
C26 H26 0.9300 . ?
C21 C20 1.364(13) . ?
C21 C22 1.401(14) . ?
C22 C23 1.414(14) . ?
C22 C27 1.508(15) . ?
C23 C18 1.386(13) . ?
C23 H23 0.9300 . ?
C27 H27A 0.9301 . ?
C27 H27B 0.9301 . ?
C27 H27C 0.9301 . ?
C26A C27A 1.336(11) . ?
C26A N9A 1.376(12) . ?
C26A H26A 0.9300 . ?
C27A N10A 1.366(12) . ?
C27A H4 0.9300 . ?
N10A C28A 1.349(12) . ?
C28A N9A 1.313(12) . ?
C28A H28A 0.9300 . ?
C30A C31A 1.394(11) 2_575 ?
C30A H30A 0.9300 . ?
C31A C32A 1.523(13) . ?
C32A H32A 0.9301 . ?
C32A H32B 0.9301 . ?
C32A H32C 0.9301 . ?
C39B H39D 0.9301 . ?
C39B H39E 0.9301 . ?
C39B H39F 0.9301 . ?
C15 C16 1.349(11) . ?
C15 N5 1.366(10) . ?
C15 H15 0.9300 . ?
C16 N6 1.368(10) . ?
C16 H16 0.9300 . ?
N6 C17 1.350(10) . ?
N6 C18 1.447(12) . ?
C17 N5 1.327(10) . ?
C17 H17 0.9300 . ?
C18 C19 1.357(15) . ?
C19 C20 1.374(14) . ?
C19 C28 1.521(16) . ?
C20 H20 0.9300 . ?
C28 H28B 0.9301 . ?
C28 H28C 0.9301 . ?
C28 H28D 0.9301 . ?
C26B C27B 1.337(9) . ?
C26B N9B 1.377(9) . ?
C26B H26B 0.9300 . ?
C27B N10B 1.371(9) . ?
C27B H6 0.9300 . ?
N10B C28B 1.349(8) . ?
C28B N9B 1.314(8) . ?
C28B H7 0.9300 . ?
C30B C31B 1.402(8) 2_575 ?
C30B H30B 0.9300 . ?
C31B C32B 1.524(9) . ?
C32B H32D 0.9301 . ?
C32B H32E 0.9301 . ?
C32B H32F 0.9301 . ?
C33 C34 1.351(6) . ?
C33 N11 1.365(6) . ?
C33 H33 0.9300 . ?
C34 N12 1.364(5) . ?
C34 H34 0.9300 . ?
N12 C35 1.355(5) . ?
C35 N11 1.310(4) . ?
C35 H35 0.9300 . ?

loop_
_geom_hbond_atom_site_label_D
_geom_hbond_atom_site_label_H
_geom_hbond_atom_site_label_A
_geom_hbond_distance_DH
_geom_hbond_distance_HA
_geom_hbond_distance_DA
_geom_hbond_angle_DHA
_geom_hbond_site_symmetry_A
_geom_hbond_publ_flag
C33 H33 F2 0.93 2.48 3.403(5) 169.2 2_566 yes
C35 H35 F3 0.93 2.48 3.074(5) 121.9 . yes
C35 H35 F4 0.93 2.22 3.119(6) 162.5 . yes

loop_
_geom_torsion_atom_site_label_1
_geom_torsion_atom_site_label_2
_geom_torsion_atom_site_label_3
_geom_torsion_atom_site_label_4
_geom_torsion
_geom_torsion_site_symmetry_1
_geom_torsion_site_symmetry_2
_geom_torsion_site_symmetry_3
_geom_torsion_site_symmetry_4
_geom_torsion_publ_flag
F5A Si1 F1 Cu1 -26.0(9) . . . . ?
F2 Si1 F1 Cu1 71.1(4) . . . . ?
F4 Si1 F1 Cu1 -111.5(4) . . . . ?
F7B Si1 F1 Cu1 75(2) . . . . ?
F3 Si1 F1 Cu1 160.3(4) . . . . ?
F5B Si1 F1 Cu1 -12(2) . . . . ?
C38 C36 C37 C38 0.9(7) . . . 2_656 ?
N12 C36 C37 C38 -174.7(4) . . . 2_656 ?
C38 C36 C37 C39B -179.2(5) . . . . ?
N12 C36 C37 C39B 5.2(8) . . . . ?
C37 C36 C38 C37 -0.9(7) . . . 2_656 ?
N12 C36 C38 C37 174.6(4) . . . 2_656 ?
C37 C36 C38 C39A 172.5(5) . . . . ?
N12 C36 C38 C39A -12.1(8) . . . . ?
N1 C1 C2 N2 2.2(11) . . . . ?
C1 C2 N2 C3 -1.8(11) . . . . ?
C1 C2 N2 C4 -178.6(9) . . . . ?
C2 N2 C3 N1 0.8(12) . . . . ?
C4 N2 C3 N1 177.5(9) . . . . ?
N2 C3 N1 C1 0.5(13) . . . . ?
N2 C3 N1 Cu1 -178.5(8) . . . . ?
C2 C1 N1 C3 -1.7(12) . . . . ?
C2 C1 N1 Cu1 177.4(7) . . . . ?
C3 N2 C4 C5 -58.9(13) . . . . ?
C2 N2 C4 C5 117.2(11) . . . . ?
C3 N2 C4 C9 123.6(11) . . . . ?
C2 N2 C4 C9 -60.3(13) . . . . ?
C9 C4 C5 C6 -2.2(16) . . . . ?
N2 C4 C5 C6 -179.5(9) . . . . ?
C5 C4 C9 C8 2.7(15) . . . . ?
N2 C4 C9 C8 180.0(8) . . . . ?
C5 C4 C9 C13 177.5(11) . . . . ?
N2 C4 C9 C13 -5.3(16) . . . . ?
N4 C10 C11 N3 1.9(14) . . . . ?
C10 C11 N3 C12 -0.5(13) . . . . ?
C10 C11 N3 C7 171.5(10) . . . . ?
C11 N3 C12 N4 -1.1(13) . . . . ?
C7 N3 C12 N4 -173.3(10) . . . . ?
N3 C12 N4 C10 2.2(13) . . . . ?
C11 C10 N4 C12 -2.5(13) . . . . ?
C12 N3 C7 C6 -136.1(11) . . . . ?
C11 N3 C7 C6 53.3(15) . . . . ?
C12 N3 C7 C8 44.8(14) . . . . ?
C11 N3 C7 C8 -125.8(11) . . . . ?
C6 C7 C8 C9 -0.6(16) . . . . ?
N3 C7 C8 C9 178.5(9) . . . . ?
C4 C9 C8 C7 -1.3(15) . . . . ?
C13 C9 C8 C7 -176.5(10) . . . . ?
C8 C7 C6 C5 1.1(15) . . . . ?
N3 C7 C6 C5 -177.9(9) . . . . ?
C8 C7 C6 C14 -175.3(11) . . . . ?
N3 C7 C6 C14 5.6(16) . . . . ?
C4 C5 C6 C7 0.3(15) . . . . ?
C4 C5 C6 C14 177.0(11) . . . . ?
N8 C24 C25 N7 -0.9(17) . . . . ?
C24 C25 N7 C26 1.8(13) . . . . ?
C24 C25 N7 C21 -176.3(11) . . . . ?
C25 N7 C26 N8 -2.1(15) . . . . ?
C21 N7 C26 N8 176.0(12) . . . . ?
N7 C26 N8 C24 1.5(19) . . . . ?
C25 C24 N8 C26 0(2) . . . . ?
C26 N7 C21 C20 126.8(12) . . . . ?
C25 N7 C21 C20 -55.5(14) . . . . ?
C26 N7 C21 C22 -52.0(14) . . . . ?
C25 N7 C21 C22 125.7(11) . . . . ?
C20 C21 C22 C23 2.9(15) . . . . ?
N7 C21 C22 C23 -178.3(9) . . . . ?
C20 C21 C22 C27 179.8(12) . . . . ?
N7 C21 C22 C27 -1.5(17) . . . . ?
C21 C22 C23 C18 -0.3(15) . . . . ?
C27 C22 C23 C18 -177.3(12) . . . . ?
N9A C26A C27A N10A 0.7(17) . . . . ?
C26A C27A N10A C28A -4.3(15) . . . . ?
C26A C27A N10A C29 161.7(11) . . . . ?
C30A C29 N10A C28A 131.2(14) . . . . ?
C31A C29 N10A C28A -61.4(16) . . . . ?
C30A C29 N10A C27A -31.5(17) . . . . ?
C31A C29 N10A C27A 136.0(11) . . . . ?
C27A N10A C28A N9A 7(2) . . . . ?
C29 N10A C28A N9A -158.2(16) . . . . ?
N10A C28A N9A C26A -6(2) . . . . ?
N10A C28A N9A Cu2 163.9(17) . . . . ?
C27A C26A N9A C28A 3(2) . . . . ?
C27A C26A N9A Cu2 -167.7(13) . . . . ?
N10A C29 C30A C31A 177.6(10) . . . 2_575 ?
C31A C29 C30A C31A 11.2(15) . . . 2_575 ?
C30A C29 C31A C30A -10.1(13) . . . 2_575 ?
N10A C29 C31A C30A -177.8(10) . . . 2_575 ?
C30A C29 C31A C32A 172.4(10) . . . . ?
N10A C29 C31A C32A 4.7(14) . . . . ?
N5 C15 C16 N6 0.5(18) . . . . ?
C15 C16 N6 C17 -0.3(13) . . . . ?
C15 C16 N6 C18 -178.9(11) . . . . ?
C16 N6 C17 N5 0.0(14) . . . . ?
C18 N6 C17 N5 178.7(12) . . . . ?
N6 C17 N5 C15 0.3(18) . . . . ?
N6 C17 N5 Cu1 172.2(10) . . . . ?
C16 C15 N5 C17 0(2) . . . . ?
C16 C15 N5 Cu1 -170.8(15) . . . . ?
C22 C23 C18 C19 -1.6(17) . . . . ?
C22 C23 C18 N6 179.9(9) . . . . ?
C17 N6 C18 C19 56.6(14) . . . . ?
C16 N6 C18 C19 -125.1(12) . . . . ?
C17 N6 C18 C23 -124.9(11) . . . . ?
C16 N6 C18 C23 53.5(14) . . . . ?
C23 C18 C19 C20 0.9(16) . . . . ?
N6 C18 C19 C20 179.3(9) . . . . ?
C23 C18 C19 C28 -178.5(12) . . . . ?
N6 C18 C19 C28 0.0(17) . . . . ?
C22 C21 C20 C19 -3.9(17) . . . . ?
N7 C21 C20 C19 177.4(9) . . . . ?
C18 C19 C20 C21 1.8(16) . . . . ?
C28 C19 C20 C21 -178.8(12) . . . . ?
N9B C26B C27B N10B 1.3(12) . . . . ?
C26B C27B N10B C28B 0.8(11) . . . . ?
C26B C27B N10B C29 -177.7(8) . . . . ?
C30B C29 N10B C28B -140.5(9) . . . . ?
C31B C29 N10B C28B 54.4(11) . . . . ?
C30B C29 N10B C27B 37.7(11) . . . . ?
C31B C29 N10B C27B -127.4(9) . . . . ?
C27B N10B C28B N9B -2.6(13) . . . . ?
C29 N10B C28B N9B 175.9(10) . . . . ?
N10B C28B N9B C26B 3.4(15) . . . . ?
N10B C28B N9B Cu2 172.2(10) . . . . ?
C27B C26B N9B C28B -2.9(15) . . . . ?
C27B C26B N9B Cu2 -171.8(10) . . . . ?
C31B C29 C30B C31B -9.0(10) . . . 2_575 ?
N10B C29 C30B C31B -173.2(6) . . . 2_575 ?
C30B C29 C31B C30B 8.4(10) . . . 2_575 ?
N10B C29 C31B C30B 173.1(6) . . . 2_575 ?
C30B C29 C31B C32B -173.4(7) . . . . ?
N10B C29 C31B C32B -8.7(10) . . . . ?
N11 C33 C34 N12 0.9(6) . . . . ?
C33 C34 N12 C35 -0.8(5) . . . . ?
C33 C34 N12 C36 -176.5(4) . . . . ?
C38 C36 N12 C35 -132.9(4) . . . . ?
C37 C36 N12 C35 42.6(5) . . . . ?
C38 C36 N12 C34 42.0(6) . . . . ?
C37 C36 N12 C34 -142.4(5) . . . . ?
C34 N12 C35 N11 0.4(5) . . . . ?
C36 N12 C35 N11 176.2(3) . . . . ?
N12 C35 N11 C33 0.2(5) . . . . ?
N12 C35 N11 Cu2 -179.3(2) . . . . ?
C34 C33 N11 C35 -0.7(5) . . . . ?
C34 C33 N11 Cu2 178.8(3) . . . . ?
